data_4075528
loop_
_publ_author_name
'Becker, Eva'
'Stingl, Verena'
'Mereiter, Kurt'
'Kirchner, Karl'

_publ_section_title
;
 Formation of a Half-Sandwich Triscarbene Ruthenium Complex:&#x00A0;
 Oxidative Coupling of 2,7-Nonadiyne Mediated by
 [RuCp(IPri)(CH3CN)2]+(IPri=
 1,3-bis(2,6-diisopropylphenyl)imidazol-2-ylidene)
;
_journal_issue 17
_journal_name_full Organometallics
_journal_page_first 4166
_journal_paper_doi 10.1021/om060345b
_journal_volume 25
_journal_year 2006
_chemical_formula_moiety 'C36 H47 N4 Ru, F6 P, C2 H3 N'
_chemical_formula_sum 'C38 H50 F6 N5 P Ru'
_chemical_formula_weight 822.87
_chemical_name_common '[RuCp(IPri)(CH3CN)2]PF6.CH3CN'
_chemical_name_systematic
; 
 ? 
;
_space_group_IT_number 14
_symmetry_cell_setting monoclinic
_symmetry_space_group_name_Hall '-P 2ybc'
_symmetry_space_group_name_H-M 'P 1 21/c 1'
_atom_sites_solution_hydrogens geom
_atom_sites_solution_primary direct
_atom_sites_solution_secondary difmap
_audit_creation_method SHELXL-97
_cell_angle_alpha 90.00
_cell_angle_beta 97.550(1)
_cell_angle_gamma 90.00
_cell_formula_units_Z 4
_cell_length_a 11.7140(6)
_cell_length_b 13.5611(7)
_cell_length_c 25.5245(12)
_cell_measurement_reflns_used 9038
_cell_measurement_temperature 173(2)
_cell_measurement_theta_max 30.01
_cell_measurement_theta_min 2.53
_cell_volume 4019.5(3)
_computing_cell_refinement 'Bruker SAINT'
_computing_data_collection 'Bruker SMART'
_computing_data_reduction 'Bruker SAINT, SADABS, XPREP'
_computing_molecular_graphics 'Bruker SHELXTL'
_computing_publication_material 'Bruker SHELXTL'
_computing_structure_refinement 'SHELXL-97 (Sheldrick, 1997)'
_computing_structure_solution 'SHELXS-97 (Sheldrick, 1997)'
_diffrn_ambient_temperature 173(2)
_diffrn_measured_fraction_theta_full 0.993
_diffrn_measured_fraction_theta_max 0.993
_diffrn_measurement_device_type 'CCD area detector'
_diffrn_measurement_method 'phi and omega scans'
_diffrn_radiation_monochromator graphite
_diffrn_radiation_source 'fine-focus sealed tube'
_diffrn_radiation_type MoK\a
_diffrn_radiation_wavelength 0.71073
_diffrn_reflns_av_R_equivalents 0.0203
_diffrn_reflns_av_sigmaI/netI 0.0153
_diffrn_reflns_limit_h_max 16
_diffrn_reflns_limit_h_min -16
_diffrn_reflns_limit_k_max 19
_diffrn_reflns_limit_k_min -19
_diffrn_reflns_limit_l_max 35
_diffrn_reflns_limit_l_min -35
_diffrn_reflns_number 58742
_diffrn_reflns_theta_full 30.02
_diffrn_reflns_theta_max 30.02
_diffrn_reflns_theta_min 2.20
_diffrn_standards_decay_% 0
_exptl_absorpt_coefficient_mu 0.490
_exptl_absorpt_correction_T_max 0.86
_exptl_absorpt_correction_T_min 0.76
_exptl_absorpt_correction_type multi-scan
_exptl_absorpt_process_details 'program SADABS, V2.10'
_exptl_crystal_colour brown
_exptl_crystal_density_diffrn 1.360
_exptl_crystal_density_method 'not measured'
_exptl_crystal_description block
_exptl_crystal_F_000 1704
_exptl_crystal_size_max 0.58
_exptl_crystal_size_mid 0.44
_exptl_crystal_size_min 0.32
_refine_diff_density_max 0.977
_refine_diff_density_min -0.984
_refine_diff_density_rms 0.060
_refine_ls_extinction_method none
_refine_ls_goodness_of_fit_ref 1.049
_refine_ls_hydrogen_treatment constr
_refine_ls_matrix_type full
_refine_ls_number_parameters 463
_refine_ls_number_reflns 11666
_refine_ls_number_restraints 0
_refine_ls_restrained_S_all 1.049
_refine_ls_R_factor_all 0.0376
_refine_ls_R_factor_gt 0.0321
_refine_ls_shift/su_max 0.007
_refine_ls_shift/su_mean 0.000
_refine_ls_structure_factor_coef Fsqd
_refine_ls_weighting_details 'calc w=1/[\s^2^(Fo^2^)+(0.0477P)^2^+2.0503P] where P=(Fo^2^+2Fc^2^)/3'
_refine_ls_weighting_scheme calc
_refine_ls_wR_factor_gt 0.0853
_refine_ls_wR_factor_ref 0.0902
_reflns_number_gt 10279
_reflns_number_total 11666
_reflns_threshold_expression >2sigma(I)
_cod_data_source_file om060345bsi20060413_095654.cif
_cod_data_source_block 2-1033
_cod_depositor_comments
;
The following automatic conversions were performed:

'_symmetry_cell_setting' value 'Monoclinic' changed to 'monoclinic'
according to /home/saulius/struct/CIF-dictionaries/cif_core.dic
dictionary named 'cif_core.dic' version 2.4.1 from 2010-06-29.

Automatic conversion script
Id: cif_fix_values 1715 2011-07-08 13:25:40Z adriana 
;
_cod_original_sg_symbol_Hall '-P 2ybc '
_cod_original_sg_symbol_H-M P2(1)/c
_cod_database_code 4075528

loop_
_symmetry_equiv_pos_as_xyz
'x, y, z'
'-x, y+1/2, -z+1/2'
'-x, -y, -z'
'x, -y-1/2, z-1/2'

loop_
_atom_site_label
_atom_site_type_symbol
_atom_site_fract_x
_atom_site_fract_y
_atom_site_fract_z
_atom_site_U_iso_or_equiv
_atom_site_adp_type
_atom_site_occupancy
_atom_site_symmetry_multiplicity
_atom_site_calc_flag
_atom_site_refinement_flags
Ru Ru 0.175097(10) 0.050495(8) 0.127656(4) 0.02620(4) Uani 1 1 d .
N1 N 0.32371(10) 0.23724(9) 0.11117(5) 0.0243(2) Uani 1 1 d .
N2 N 0.20964(10) 0.27045(9) 0.16739(5) 0.0255(2) Uani 1 1 d .
C1 C 0.1145(2) 0.04913(15) 0.04435(7) 0.0506(5) Uani 1 1 d .
H1 H 0.0950 0.1074 0.0245 0.061 Uiso 1 1 calc R
C2 C 0.2248(2) 0.00328(15) 0.05211(7) 0.0479(5) Uani 1 1 d .
H2 H 0.2922 0.0253 0.0386 0.057 Uiso 1 1 calc R
C3 C 0.2153(2) -0.08104(15) 0.08371(8) 0.0485(5) Uani 1 1 d .
H3 H 0.2762 -0.1254 0.0953 0.058 Uiso 1 1 calc R
C4 C 0.1011(2) -0.08926(15) 0.09537(8) 0.0503(5) Uani 1 1 d .
H4 H 0.0711 -0.1398 0.1154 0.060 Uiso 1 1 calc R
C5 C 0.03961(19) -0.00672(18) 0.07118(8) 0.0518(5) Uani 1 1 d .
H5 H -0.0391 0.0080 0.0729 0.062 Uiso 1 1 calc R
C6 C 0.23636(11) 0.19603(10) 0.13467(5) 0.0232(2) Uani 1 1 d .
C7 C 0.35081(13) 0.33205(11) 0.12944(6) 0.0287(3) Uani 1 1 d .
H7 H 0.4090 0.3738 0.1191 0.034 Uiso 1 1 calc R
C8 C 0.27880(13) 0.35291(11) 0.16449(6) 0.0301(3) Uani 1 1 d .
H8 H 0.2756 0.4126 0.1837 0.036 Uiso 1 1 calc R
C9 C 0.38076(13) 0.19714(11) 0.06916(6) 0.0287(3) Uani 1 1 d .
C10 C 0.33566(16) 0.21925(13) 0.01677(6) 0.0359(3) Uani 1 1 d .
C11 C 0.3964(2) 0.18528(16) -0.02307(7) 0.0494(5) Uani 1 1 d .
H11 H 0.3676 0.1982 -0.0590 0.059 Uiso 1 1 calc R
C12 C 0.4974(2) 0.13335(17) -0.01127(8) 0.0545(5) Uani 1 1 d .
H12 H 0.5375 0.1110 -0.0390 0.065 Uiso 1 1 calc R
C13 C 0.54093(19) 0.11342(15) 0.04052(8) 0.0470(4) Uani 1 1 d .
H13 H 0.6108 0.0775 0.0480 0.056 Uiso 1 1 calc R
C14 C 0.48351(14) 0.14542(12) 0.08223(7) 0.0332(3) Uani 1 1 d .
C15 C 0.22692(18) 0.28021(15) 0.00362(7) 0.0444(4) Uani 1 1 d .
H15 H 0.1795 0.2725 0.0332 0.053 Uiso 1 1 calc R
C16 C 0.1532(2) 0.2485(2) -0.04760(8) 0.0651(7) Uani 1 1 d .
H16A H 0.1333 0.1785 -0.0453 0.098 Uiso 1 1 calc R
H16B H 0.1965 0.2586 -0.0775 0.098 Uiso 1 1 calc R
H16C H 0.0825 0.2879 -0.0528 0.098 Uiso 1 1 calc R
C17 C 0.2574(3) 0.38952(19) -0.00033(12) 0.0710(8) Uani 1 1 d .
H17A H 0.3046 0.4103 0.0324 0.106 Uiso 1 1 calc R
H17B H 0.1866 0.4287 -0.0056 0.106 Uiso 1 1 calc R
H17C H 0.3006 0.3995 -0.0303 0.106 Uiso 1 1 calc R
C18 C 0.53392(14) 0.12607(13) 0.13891(7) 0.0359(3) Uani 1 1 d .
H18 H 0.4741 0.1436 0.1619 0.043 Uiso 1 1 calc R
C19 C 0.5659(2) 0.01785(16) 0.14891(9) 0.0515(5) Uani 1 1 d .
H19A H 0.4981 -0.0236 0.1386 0.077 Uiso 1 1 calc R
H19B H 0.5929 0.0081 0.1865 0.077 Uiso 1 1 calc R
H19C H 0.6271 -0.0005 0.1281 0.077 Uiso 1 1 calc R
C20 C 0.63896(19) 0.19188(18) 0.15490(10) 0.0539(5) Uani 1 1 d .
H20A H 0.6175 0.2611 0.1483 0.081 Uiso 1 1 calc R
H20B H 0.7004 0.1741 0.1341 0.081 Uiso 1 1 calc R
H20C H 0.6662 0.1826 0.1926 0.081 Uiso 1 1 calc R
C21 C 0.11043(12) 0.27805(11) 0.19526(6) 0.0292(3) Uani 1 1 d .
C22 C 0.00892(14) 0.31546(13) 0.16731(8) 0.0376(3) Uani 1 1 d .
C23 C -0.08404(16) 0.33048(16) 0.19576(9) 0.0480(4) Uani 1 1 d .
H23 H -0.1549 0.3547 0.1780 0.058 Uiso 1 1 calc R
C24 C -0.07430(17) 0.31062(16) 0.24913(9) 0.0496(5) Uani 1 1 d .
H24 H -0.1380 0.3222 0.2678 0.060 Uiso 1 1 calc R
C25 C 0.02702(17) 0.27414(14) 0.27555(8) 0.0426(4) Uani 1 1 d .
H25 H 0.0323 0.2610 0.3123 0.051 Uiso 1 1 calc R
C26 C 0.12248(14) 0.25607(12) 0.24915(6) 0.0319(3) Uani 1 1 d .
C27 C -0.00161(17) 0.33975(18) 0.10907(8) 0.0491(5) Uani 1 1 d .
H27 H 0.0748 0.3258 0.0972 0.059 Uiso 1 1 calc R
C28 C -0.0898(3) 0.2734(3) 0.07702(11) 0.0780(8) Uani 1 1 d .
H28A H -0.0703 0.2042 0.0848 0.117 Uiso 1 1 calc R
H28B H -0.0891 0.2859 0.0393 0.117 Uiso 1 1 calc R
H28C H -0.1666 0.2875 0.0864 0.117 Uiso 1 1 calc R
C29 C -0.0275(3) 0.4484(2) 0.09853(14) 0.0863(10) Uani 1 1 d .
H29A H 0.0308 0.4886 0.1197 0.129 Uiso 1 1 calc R
H29B H -0.1037 0.4641 0.1081 0.129 Uiso 1 1 calc R
H29C H -0.0263 0.4624 0.0610 0.129 Uiso 1 1 calc R
C30 C 0.23452(15) 0.21768(13) 0.27880(6) 0.0351(3) Uani 1 1 d .
H30 H 0.2848 0.1970 0.2520 0.042 Uiso 1 1 calc R
C31 C 0.21756(19) 0.12820(15) 0.31315(7) 0.0462(4) Uani 1 1 d .
H31A H 0.1780 0.0761 0.2912 0.069 Uiso 1 1 calc R
H31B H 0.1711 0.1470 0.3408 0.069 Uiso 1 1 calc R
H31C H 0.2927 0.1040 0.3295 0.069 Uiso 1 1 calc R
C32 C 0.29618(18) 0.30079(16) 0.31169(8) 0.0485(4) Uani 1 1 d .
H32A H 0.3060 0.3573 0.2888 0.073 Uiso 1 1 calc R
H32B H 0.3718 0.2777 0.3280 0.073 Uiso 1 1 calc R
H32C H 0.2502 0.3207 0.3393 0.073 Uiso 1 1 calc R
N3 N 0.29339(11) 0.01244(10) 0.19181(5) 0.0306(3) Uani 1 1 d .
C33 C 0.35253(14) -0.02204(12) 0.22595(7) 0.0342(3) Uani 1 1 d .
C34 C 0.42836(19) -0.06773(16) 0.26905(9) 0.0490(5) Uani 1 1 d .
H34A H 0.4993 -0.0290 0.2764 0.073 Uiso 1 1 calc R
H34B H 0.4473 -0.1349 0.2590 0.073 Uiso 1 1 calc R
H34C H 0.3895 -0.0700 0.3008 0.073 Uiso 1 1 calc R
N4 N 0.05942(12) 0.06603(10) 0.18142(6) 0.0322(3) Uani 1 1 d .
C35 C -0.01108(15) 0.05550(12) 0.20754(7) 0.0356(3) Uani 1 1 d .
C36 C -0.10020(18) 0.04151(16) 0.24156(10) 0.0498(5) Uani 1 1 d .
H36A H -0.0820 0.0812 0.2737 0.075 Uiso 1 1 calc R
H36B H -0.1039 -0.0283 0.2511 0.075 Uiso 1 1 calc R
H36C H -0.1747 0.0622 0.2228 0.075 Uiso 1 1 calc R
P P 0.36060(5) 0.66167(4) 0.17041(3) 0.05459(14) Uani 1 1 d .
F1 F 0.47395(15) 0.67219(16) 0.21317(8) 0.0931(6) Uani 1 1 d .
F2 F 0.25156(18) 0.6524(2) 0.12991(10) 0.1194(8) Uani 1 1 d .
F3 F 0.40944(18) 0.74053(15) 0.13314(9) 0.0980(6) Uani 1 1 d .
F4 F 0.31697(16) 0.58085(12) 0.20936(7) 0.0791(5) Uani 1 1 d .
F5 F 0.3028(2) 0.74612(15) 0.20012(10) 0.1081(7) Uani 1 1 d .
F6 F 0.4212(2) 0.57694(16) 0.14268(8) 0.1071(8) Uani 1 1 d .
N5 N 0.4042(3) 0.5818(2) -0.07835(14) 0.0968(10) Uani 1 1 d .
C37 C 0.3907(2) 0.6024(2) -0.03711(15) 0.0729(8) Uani 1 1 d .
C38 C 0.3734(4) 0.6284(3) 0.01605(14) 0.0946(11) Uani 1 1 d .
H38A H 0.4442 0.6157 0.0401 0.142 Uiso 1 1 calc R
H38B H 0.3105 0.5887 0.0268 0.142 Uiso 1 1 calc R
H38C H 0.3535 0.6985 0.0174 0.142 Uiso 1 1 calc R

loop_
_atom_site_aniso_label
_atom_site_aniso_U_11
_atom_site_aniso_U_22
_atom_site_aniso_U_33
_atom_site_aniso_U_23
_atom_site_aniso_U_13
_atom_site_aniso_U_12
Ru 0.02700(7) 0.02620(6) 0.02529(6) -0.00148(4) 0.00305(4) -0.00574(4)
N1 0.0239(5) 0.0248(5) 0.0249(5) -0.0003(4) 0.0058(4) -0.0021(4)
N2 0.0210(5) 0.0259(5) 0.0306(6) -0.0028(4) 0.0068(4) -0.0013(4)
C1 0.0766(15) 0.0441(10) 0.0273(8) -0.0028(7) -0.0068(8) -0.0151(9)
C2 0.0655(13) 0.0431(10) 0.0381(9) -0.0151(7) 0.0185(8) -0.0187(9)
C3 0.0653(13) 0.0353(9) 0.0451(10) -0.0141(8) 0.0080(9) -0.0042(8)
C4 0.0730(14) 0.0387(9) 0.0393(9) -0.0088(7) 0.0082(9) -0.0288(9)
C5 0.0447(10) 0.0634(13) 0.0436(10) -0.0154(9) -0.0080(8) -0.0166(9)
C6 0.0210(6) 0.0262(6) 0.0225(6) -0.0003(5) 0.0026(4) -0.0001(5)
C7 0.0261(6) 0.0253(6) 0.0353(7) -0.0021(5) 0.0063(5) -0.0042(5)
C8 0.0267(7) 0.0260(6) 0.0384(7) -0.0051(6) 0.0074(6) -0.0038(5)
C9 0.0326(7) 0.0281(6) 0.0270(6) -0.0026(5) 0.0104(5) -0.0050(5)
C10 0.0453(9) 0.0348(8) 0.0286(7) 0.0010(6) 0.0081(6) -0.0093(7)
C11 0.0734(14) 0.0483(10) 0.0296(8) -0.0034(7) 0.0182(8) -0.0112(10)
C12 0.0750(15) 0.0518(11) 0.0436(10) -0.0099(8) 0.0339(10) -0.0018(10)
C13 0.0518(11) 0.0427(9) 0.0520(11) -0.0047(8) 0.0279(9) 0.0061(8)
C14 0.0353(8) 0.0296(7) 0.0376(8) -0.0021(6) 0.0154(6) -0.0010(6)
C15 0.0469(10) 0.0515(10) 0.0326(8) 0.0085(7) -0.0024(7) -0.0056(8)
C16 0.0657(15) 0.0887(18) 0.0365(10) 0.0135(11) -0.0097(9) -0.0223(13)
C17 0.0798(18) 0.0479(12) 0.0766(17) 0.0155(11) -0.0225(14) 0.0000(12)
C18 0.0295(7) 0.0383(8) 0.0416(8) 0.0021(6) 0.0104(6) 0.0060(6)
C19 0.0520(12) 0.0425(10) 0.0629(13) 0.0105(9) 0.0182(10) 0.0140(9)
C20 0.0434(10) 0.0561(12) 0.0605(13) 0.0030(10) 0.0007(9) -0.0049(9)
C21 0.0220(6) 0.0287(7) 0.0384(7) -0.0040(6) 0.0096(5) -0.0009(5)
C22 0.0254(7) 0.0388(8) 0.0496(9) 0.0007(7) 0.0084(6) 0.0032(6)
C23 0.0259(8) 0.0517(11) 0.0686(13) -0.0028(9) 0.0138(8) 0.0052(7)
C24 0.0341(9) 0.0522(11) 0.0682(13) -0.0084(9) 0.0283(9) -0.0003(8)
C25 0.0409(9) 0.0454(9) 0.0461(9) -0.0071(7) 0.0229(8) -0.0037(7)
C26 0.0299(7) 0.0311(7) 0.0367(7) -0.0070(6) 0.0124(6) -0.0031(6)
C27 0.0320(8) 0.0635(13) 0.0513(11) 0.0096(9) 0.0040(7) 0.0128(8)
C28 0.0660(16) 0.105(2) 0.0584(15) -0.0040(15) -0.0083(12) -0.0013(16)
C29 0.105(3) 0.075(2) 0.079(2) 0.0303(15) 0.0117(18) 0.0268(17)
C30 0.0364(8) 0.0388(8) 0.0306(7) -0.0050(6) 0.0071(6) 0.0000(6)
C31 0.0593(12) 0.0437(10) 0.0359(8) 0.0005(7) 0.0068(8) 0.0009(9)
C32 0.0455(10) 0.0499(11) 0.0484(10) -0.0120(8) 0.0002(8) -0.0040(8)
N3 0.0300(6) 0.0287(6) 0.0332(6) -0.0004(5) 0.0041(5) -0.0035(5)
C33 0.0328(8) 0.0306(7) 0.0390(8) 0.0024(6) 0.0035(6) -0.0021(6)
C34 0.0488(11) 0.0458(10) 0.0481(10) 0.0109(8) -0.0091(8) 0.0019(8)
N4 0.0279(6) 0.0330(6) 0.0355(7) 0.0005(5) 0.0042(5) -0.0063(5)
C35 0.0298(7) 0.0338(8) 0.0440(9) 0.0019(6) 0.0080(6) -0.0047(6)
C36 0.0387(10) 0.0479(11) 0.0680(13) 0.0055(9) 0.0268(9) -0.0055(8)
P 0.0483(3) 0.0407(3) 0.0789(4) -0.0022(3) 0.0241(3) 0.0053(2)
F1 0.0622(10) 0.1005(14) 0.1139(15) 0.0268(12) 0.0012(10) -0.0178(9)
F2 0.0765(13) 0.131(2) 0.142(2) -0.0122(16) -0.0185(13) -0.0066(13)
F3 0.0941(14) 0.0799(12) 0.1234(16) 0.0439(11) 0.0268(12) 0.0054(10)
F4 0.0889(11) 0.0612(9) 0.0961(12) -0.0124(8) 0.0457(10) -0.0263(8)
F5 0.1144(16) 0.0705(11) 0.1456(19) -0.0320(12) 0.0404(14) 0.0257(11)
F6 0.158(2) 0.0898(13) 0.0865(12) 0.0184(10) 0.0633(13) 0.0653(14)
N5 0.101(2) 0.0831(18) 0.120(2) 0.0297(17) 0.067(2) 0.0082(16)
C37 0.0616(15) 0.0605(15) 0.102(2) 0.0268(15) 0.0309(15) -0.0047(12)
C38 0.115(3) 0.080(2) 0.090(2) 0.0060(18) 0.015(2) -0.032(2)

loop_
_atom_type_symbol
_atom_type_description
_atom_type_scat_dispersion_real
_atom_type_scat_dispersion_imag
_atom_type_scat_source
C C 0.0033 0.0016 'International Tables Vol C Tables 4.2.6.8 and 6.1.1.4'
H H 0.0000 0.0000 'International Tables Vol C Tables 4.2.6.8 and 6.1.1.4'
N N 0.0061 0.0033 'International Tables Vol C Tables 4.2.6.8 and 6.1.1.4'
F F 0.0171 0.0103 'International Tables Vol C Tables 4.2.6.8 and 6.1.1.4'
P P 0.1023 0.0942 'International Tables Vol C Tables 4.2.6.8 and 6.1.1.4'
Ru Ru -1.2594 0.8363 'International Tables Vol C Tables 4.2.6.8 and 6.1.1.4'

loop_
_geom_angle_atom_site_label_1
_geom_angle_atom_site_label_2
_geom_angle_atom_site_label_3
_geom_angle
N4 Ru N3 85.93(5)
N4 Ru C6 95.41(5)
N3 Ru C6 88.92(5)
N4 Ru C5 89.50(7)
N3 Ru C5 143.35(8)
C6 Ru C5 127.73(8)
N4 Ru C1 119.89(8)
N3 Ru C1 151.72(8)
C6 Ru C1 99.03(6)
C5 Ru C1 38.15(9)
N4 Ru C2 153.25(7)
N3 Ru C2 113.44(7)
C6 Ru C2 102.90(6)
C5 Ru C2 63.88(9)
C1 Ru C2 38.36(9)
N4 Ru C3 128.90(7)
N3 Ru C3 92.04(7)
C6 Ru C3 135.64(7)
C5 Ru C3 63.32(9)
C1 Ru C3 63.39(9)
C2 Ru C3 37.68(8)
N4 Ru C4 94.38(7)
N3 Ru C4 105.78(7)
C6 Ru C4 162.88(7)
C5 Ru C4 38.34(9)
C1 Ru C4 63.87(8)
C2 Ru C4 63.50(7)
C3 Ru C4 37.53(9)
C6 N1 C7 112.39(12)
C6 N1 C9 128.08(12)
C7 N1 C9 119.37(12)
C6 N2 C8 112.25(12)
C6 N2 C21 127.96(12)
C8 N2 C21 118.81(12)
C5 C1 C2 108.09(19)
C5 C1 Ru 70.65(11)
C2 C1 Ru 72.00(11)
C5 C1 H1 126.0
C2 C1 H1 126.0
Ru C1 H1 123.0
C3 C2 C1 107.13(19)
C3 C2 Ru 71.49(11)
C1 C2 Ru 69.64(11)
C3 C2 H2 126.4
C1 C2 H2 126.4
Ru C2 H2 124.1
C2 C3 C4 109.4(2)
C2 C3 Ru 70.83(11)
C4 C3 Ru 71.53(11)
C2 C3 H3 125.3
C4 C3 H3 125.3
Ru C3 H3 123.9
C3 C4 C5 106.56(18)
C3 C4 Ru 70.94(10)
C5 C4 Ru 68.76(10)
C3 C4 H4 126.7
C5 C4 H4 126.7
Ru C4 H4 125.2
C1 C5 C4 108.8(2)
C1 C5 Ru 71.20(11)
C4 C5 Ru 72.90(11)
C1 C5 H5 125.6
C4 C5 H5 125.6
Ru C5 H5 122.0
N1 C6 N2 102.09(11)
N1 C6 Ru 127.74(10)
N2 C6 Ru 129.84(10)
C8 C7 N1 106.48(13)
C8 C7 H7 126.8
N1 C7 H7 126.8
C7 C8 N2 106.79(13)
C7 C8 H8 126.6
N2 C8 H8 126.6
C14 C9 C10 122.68(14)
C14 C9 N1 118.77(13)
C10 C9 N1 118.32(14)
C11 C10 C9 117.39(18)
C11 C10 C15 120.83(17)
C9 C10 C15 121.76(15)
C12 C11 C10 121.07(18)
C12 C11 H11 119.5
C10 C11 H11 119.5
C11 C12 C13 120.61(17)
C11 C12 H12 119.7
C13 C12 H12 119.7
C12 C13 C14 120.90(19)
C12 C13 H13 119.6
C14 C13 H13 119.6
C9 C14 C13 117.34(16)
C9 C14 C18 122.16(14)
C13 C14 C18 120.49(16)
C10 C15 C16 113.48(19)
C10 C15 C17 110.20(18)
C16 C15 C17 109.04(18)
C10 C15 H15 108.0
C16 C15 H15 108.0
C17 C15 H15 108.0
C15 C16 H16A 109.5
C15 C16 H16B 109.5
H16A C16 H16B 109.5
C15 C16 H16C 109.5
H16A C16 H16C 109.5
H16B C16 H16C 109.5
C15 C17 H17A 109.5
C15 C17 H17B 109.5
H17A C17 H17B 109.5
C15 C17 H17C 109.5
H17A C17 H17C 109.5
H17B C17 H17C 109.5
C14 C18 C19 112.51(16)
C14 C18 C20 110.67(15)
C19 C18 C20 110.17(17)
C14 C18 H18 107.8
C19 C18 H18 107.8
C20 C18 H18 107.8
C18 C19 H19A 109.5
C18 C19 H19B 109.5
H19A C19 H19B 109.5
C18 C19 H19C 109.5
H19A C19 H19C 109.5
H19B C19 H19C 109.5
C18 C20 H20A 109.5
C18 C20 H20B 109.5
H20A C20 H20B 109.5
C18 C20 H20C 109.5
H20A C20 H20C 109.5
H20B C20 H20C 109.5
C26 C21 C22 123.29(14)
C26 C21 N2 119.11(13)
C22 C21 N2 117.37(14)
C21 C22 C23 117.06(18)
C21 C22 C27 122.32(15)
C23 C22 C27 120.62(17)
C24 C23 C22 120.98(18)
C24 C23 H23 119.5
C22 C23 H23 119.5
C25 C24 C23 120.53(16)
C25 C24 H24 119.7
C23 C24 H24 119.7
C24 C25 C26 121.21(18)
C24 C25 H25 119.4
C26 C25 H25 119.4
C21 C26 C25 116.92(16)
C21 C26 C30 122.21(13)
C25 C26 C30 120.84(16)
C22 C27 C29 111.9(2)
C22 C27 C28 111.2(2)
C29 C27 C28 111.8(2)
C22 C27 H27 107.2
C29 C27 H27 107.2
C28 C27 H27 107.2
C27 C28 H28A 109.5
C27 C28 H28B 109.5
H28A C28 H28B 109.5
C27 C28 H28C 109.5
H28A C28 H28C 109.5
H28B C28 H28C 109.5
C27 C29 H29A 109.5
C27 C29 H29B 109.5
H29A C29 H29B 109.5
C27 C29 H29C 109.5
H29A C29 H29C 109.5
H29B C29 H29C 109.5
C26 C30 C31 112.96(15)
C26 C30 C32 109.62(15)
C31 C30 C32 111.03(15)
C26 C30 H30 107.7
C31 C30 H30 107.7
C32 C30 H30 107.7
C30 C31 H31A 109.5
C30 C31 H31B 109.5
H31A C31 H31B 109.5
C30 C31 H31C 109.5
H31A C31 H31C 109.5
H31B C31 H31C 109.5
C30 C32 H32A 109.5
C30 C32 H32B 109.5
H32A C32 H32B 109.5
C30 C32 H32C 109.5
H32A C32 H32C 109.5
H32B C32 H32C 109.5
C33 N3 Ru 170.06(13)
N3 C33 C34 179.0(2)
C33 C34 H34A 109.5
C33 C34 H34B 109.5
H34A C34 H34B 109.5
C33 C34 H34C 109.5
H34A C34 H34C 109.5
H34B C34 H34C 109.5
C35 N4 Ru 165.75(14)
N4 C35 C36 179.2(2)
C35 C36 H36A 109.5
C35 C36 H36B 109.5
H36A C36 H36B 109.5
C35 C36 H36C 109.5
H36A C36 H36C 109.5
H36B C36 H36C 109.5
F2 P F6 91.26(14)
F2 P F5 90.65(14)
F6 P F5 177.96(14)
F2 P F3 89.14(14)
F6 P F3 90.17(11)
F5 P F3 90.59(13)
F2 P F4 93.24(13)
F6 P F4 88.80(10)
F5 P F4 90.36(11)
F3 P F4 177.42(12)
F2 P F1 179.36(15)
F6 P F1 89.38(13)
F5 P F1 88.71(13)
F3 P F1 90.95(11)
F4 P F1 86.68(10)
N5 C37 C38 179.7(3)
C37 C38 H38A 109.5
C37 C38 H38B 109.5
H38A C38 H38B 109.5
C37 C38 H38C 109.5
H38A C38 H38C 109.5
H38B C38 H38C 109.5

loop_
_geom_bond_atom_site_label_1
_geom_bond_atom_site_label_2
_geom_bond_distance
Ru N4 2.0622(14)
Ru N3 2.0668(13)
Ru C6 2.0996(14)
Ru C5 2.1442(17)
Ru C1 2.1514(18)
Ru C2 2.1824(18)
Ru C3 2.1909(19)
Ru C4 2.1987(17)
N1 C6 1.3713(17)
N1 C7 1.3900(18)
N1 C9 1.4424(18)
N2 C6 1.3721(18)
N2 C8 1.3884(18)
N2 C21 1.4438(18)
C1 C5 1.404(3)
C1 C2 1.424(3)
C1 H1 0.9500
C2 C3 1.412(3)
C2 H2 0.9500
C3 C4 1.412(3)
C3 H3 0.9500
C4 C5 1.427(3)
C4 H4 0.9500
C5 H5 0.9500
C7 C8 1.338(2)
C7 H7 0.9500
C8 H8 0.9500
C9 C14 1.395(2)
C9 C10 1.404(2)
C10 C11 1.394(3)
C10 C15 1.519(3)
C11 C12 1.376(3)
C11 H11 0.9500
C12 C13 1.380(3)
C12 H12 0.9500
C13 C14 1.401(2)
C13 H13 0.9500
C14 C18 1.512(2)
C15 C16 1.531(3)
C15 C17 1.531(3)
C15 H15 1.0000
C16 H16A 0.9800
C16 H16B 0.9800
C16 H16C 0.9800
C17 H17A 0.9800
C17 H17B 0.9800
C17 H17C 0.9800
C18 C19 1.528(3)
C18 C20 1.531(3)
C18 H18 1.0000
C19 H19A 0.9800
C19 H19B 0.9800
C19 H19C 0.9800
C20 H20A 0.9800
C20 H20B 0.9800
C20 H20C 0.9800
C21 C26 1.396(2)
C21 C22 1.399(2)
C22 C23 1.401(2)
C22 C27 1.512(3)
C23 C24 1.379(3)
C23 H23 0.9500
C24 C25 1.378(3)
C24 H24 0.9500
C25 C26 1.401(2)
C25 H25 0.9500
C26 C30 1.518(2)
C27 C29 1.521(4)
C27 C28 1.524(4)
C27 H27 1.0000
C28 H28A 0.9800
C28 H28B 0.9800
C28 H28C 0.9800
C29 H29A 0.9800
C29 H29B 0.9800
C29 H29C 0.9800
C30 C31 1.525(3)
C30 C32 1.529(3)
C30 H30 1.0000
C31 H31A 0.9800
C31 H31B 0.9800
C31 H31C 0.9800
C32 H32A 0.9800
C32 H32B 0.9800
C32 H32C 0.9800
N3 C33 1.140(2)
C33 C34 1.458(2)
C34 H34A 0.9800
C34 H34B 0.9800
C34 H34C 0.9800
N4 C35 1.136(2)
C35 C36 1.455(2)
C36 H36A 0.9800
C36 H36B 0.9800
C36 H36C 0.9800
P F2 1.539(2)
P F6 1.5675(18)
P F5 1.5747(18)
P F3 1.5872(19)
P F4 1.6077(17)
P F1 1.6105(19)
N5 C37 1.120(4)
C37 C38 1.442(5)
C38 H38A 0.9800
C38 H38B 0.9800
C38 H38C 0.9800

loop_
_geom_torsion_atom_site_label_1
_geom_torsion_atom_site_label_2
_geom_torsion_atom_site_label_3
_geom_torsion_atom_site_label_4
_geom_torsion
N4 Ru C1 C5 -41.57(16)
N3 Ru C1 C5 112.02(19)
C6 Ru C1 C5 -143.20(14)
C2 Ru C1 C5 117.40(18)
C3 Ru C1 C5 79.91(15)
C4 Ru C1 C5 37.83(14)
N4 Ru C1 C2 -158.97(10)
N3 Ru C1 C2 -5.4(2)
C6 Ru C1 C2 99.40(11)
C5 Ru C1 C2 -117.40(18)
C3 Ru C1 C2 -37.49(12)
C4 Ru C1 C2 -79.57(13)
C5 C1 C2 C3 0.3(2)
Ru C1 C2 C3 62.05(13)
C5 C1 C2 Ru -61.79(13)
N4 Ru C2 C3 -73.4(2)
N3 Ru C2 C3 60.13(14)
C6 Ru C2 C3 154.62(13)
C5 Ru C2 C3 -79.45(15)
C1 Ru C2 C3 -117.09(18)
C4 Ru C2 C3 -36.47(13)
N4 Ru C2 C1 43.7(2)
N3 Ru C2 C1 177.23(10)
C6 Ru C2 C1 -88.29(11)
C5 Ru C2 C1 37.65(12)
C3 Ru C2 C1 117.09(18)
C4 Ru C2 C1 80.62(13)
C1 C2 C3 C4 0.6(2)
Ru C2 C3 C4 61.43(13)
C1 C2 C3 Ru -60.86(12)
N4 Ru C3 C2 146.35(12)
N3 Ru C3 C2 -127.24(13)
C6 Ru C3 C2 -36.70(18)
C5 Ru C3 C2 81.06(15)
C1 Ru C3 C2 38.17(13)
C4 Ru C3 C2 119.16(19)
N4 Ru C3 C4 27.19(16)
N3 Ru C3 C4 113.60(13)
C6 Ru C3 C4 -155.87(11)
C5 Ru C3 C4 -38.11(13)
C1 Ru C3 C4 -81.00(14)
C2 Ru C3 C4 -119.16(19)
C2 C3 C4 C5 -1.2(2)
Ru C3 C4 C5 59.82(13)
C2 C3 C4 Ru -61.00(13)
N4 Ru C4 C3 -159.11(13)
N3 Ru C4 C3 -72.11(13)
C6 Ru C4 C3 76.2(3)
C5 Ru C4 C3 117.25(18)
C1 Ru C4 C3 79.61(14)
C2 Ru C4 C3 36.61(13)
N4 Ru C4 C5 83.64(13)
N3 Ru C4 C5 170.64(12)
C6 Ru C4 C5 -41.1(3)
C1 Ru C4 C5 -37.64(14)
C2 Ru C4 C5 -80.64(14)
C3 Ru C4 C5 -117.25(18)
C2 C1 C5 C4 -1.0(2)
Ru C1 C5 C4 -63.65(13)
C2 C1 C5 Ru 62.66(13)
C3 C4 C5 C1 1.3(2)
Ru C4 C5 C1 62.57(13)
C3 C4 C5 Ru -61.24(13)
N4 Ru C5 C1 144.88(14)
N3 Ru C5 C1 -132.63(14)
C6 Ru C5 C1 48.41(17)
C2 Ru C5 C1 -37.85(14)
C3 Ru C5 C1 -80.11(15)
C4 Ru C5 C1 -117.4(2)
N4 Ru C5 C4 -97.70(13)
N3 Ru C5 C4 -15.2(2)
C6 Ru C5 C4 165.83(11)
C1 Ru C5 C4 117.4(2)
C2 Ru C5 C4 79.57(14)
C3 Ru C5 C4 37.31(13)
C7 N1 C6 N2 1.11(15)
C9 N1 C6 N2 -174.12(13)
C7 N1 C6 Ru -172.73(10)
C9 N1 C6 Ru 12.0(2)
C8 N2 C6 N1 -0.81(15)
C21 N2 C6 N1 167.55(14)
C8 N2 C6 Ru 172.85(11)
C21 N2 C6 Ru -18.8(2)
N4 Ru C6 N1 175.72(12)
N3 Ru C6 N1 89.91(12)
C5 Ru C6 N1 -90.71(14)
C1 Ru C6 N1 -62.82(14)
C2 Ru C6 N1 -23.91(14)
C3 Ru C6 N1 -1.90(17)
C4 Ru C6 N1 -59.7(3)
N4 Ru C6 N2 3.57(13)
N3 Ru C6 N2 -82.24(13)
C5 Ru C6 N2 97.14(15)
C1 Ru C6 N2 125.03(14)
C2 Ru C6 N2 163.94(13)
C3 Ru C6 N2 -174.05(13)
C4 Ru C6 N2 128.2(3)
C6 N1 C7 C8 -1.03(17)
C9 N1 C7 C8 174.66(13)
N1 C7 C8 N2 0.47(17)
C6 N2 C8 C7 0.22(18)
C21 N2 C8 C7 -169.31(13)
C6 N1 C9 C14 -95.28(18)
C7 N1 C9 C14 89.77(17)
C6 N1 C9 C10 90.17(18)
C7 N1 C9 C10 -84.77(17)
C14 C9 C10 C11 1.5(2)
N1 C9 C10 C11 175.83(15)
C14 C9 C10 C15 -176.78(16)
N1 C9 C10 C15 -2.5(2)
C9 C10 C11 C12 -0.9(3)
C15 C10 C11 C12 177.43(19)
C10 C11 C12 C13 0.1(3)
C11 C12 C13 C14 0.1(3)
C10 C9 C14 C13 -1.3(2)
N1 C9 C14 C13 -175.62(15)
C10 C9 C14 C18 177.17(15)
N1 C9 C14 C18 2.9(2)
C12 C13 C14 C9 0.5(3)
C12 C13 C14 C18 -178.01(18)
C11 C10 C15 C16 36.2(2)
C9 C10 C15 C16 -145.54(17)
C11 C10 C15 C17 -86.4(2)
C9 C10 C15 C17 91.9(2)
C9 C14 C18 C19 130.11(17)
C13 C14 C18 C19 -51.4(2)
C9 C14 C18 C20 -106.16(19)
C13 C14 C18 C20 72.3(2)
C6 N2 C21 C26 101.88(18)
C8 N2 C21 C26 -90.43(18)
C6 N2 C21 C22 -83.4(2)
C8 N2 C21 C22 84.24(18)
C26 C21 C22 C23 -0.3(3)
N2 C21 C22 C23 -174.73(16)
C26 C21 C22 C27 179.30(17)
N2 C21 C22 C27 4.9(3)
C21 C22 C23 C24 1.1(3)
C27 C22 C23 C24 -178.5(2)
C22 C23 C24 C25 -0.9(3)
C23 C24 C25 C26 -0.1(3)
C22 C21 C26 C25 -0.7(2)
N2 C21 C26 C25 173.67(14)
C22 C21 C26 C30 -178.60(15)
N2 C21 C26 C30 -4.3(2)
C24 C25 C26 C21 0.9(3)
C24 C25 C26 C30 178.84(18)
C21 C22 C27 C29 -118.8(2)
C23 C22 C27 C29 60.7(3)
C21 C22 C27 C28 115.3(2)
C23 C22 C27 C28 -65.1(3)
C21 C26 C30 C31 -132.29(16)
C25 C26 C30 C31 49.9(2)
C21 C26 C30 C32 103.33(18)
C25 C26 C30 C32 -74.5(2)
